data_1546715
loop_
_publ_author_name
'Sebbar, Nada Kheira'
'Ellouz, Mohamed'
'Ouzidan, Younes'
'Kaur, Manpreet'
'Essassi, El Mokhtar'
'Jasinski, Jerry P.'

_publ_section_title
;
 (<i>Z</i>)-2-(2-Chlorobenzylidene)-4-(prop-2-ynyl)-2<i>H</i>-1,4-benzothiazin-3(4<i>H</i>)-one
;
_journal_coeditor_code SJ4119
_journal_issue 6
_journal_name_full IUCrData
_journal_page_first x170889
_journal_paper_doi 10.1107/S2414314617008896
_journal_volume 2
_journal_year 2017
_chemical_formula_iupac 'C18 H12 Cl N O S'
_chemical_formula_moiety 'C18 H12 Cl N O S'
_chemical_formula_sum 'C18 H12 Cl N O S'
_chemical_formula_weight 325.80
_chemical_name_systematic (<i>Z</i>)-2-(2-Chlorobenzylidene)-4-(prop-2-ynyl)-2<i>H</i>-1,4-benzothiazin-3(4<i>H</i>)-one
_space_group_crystal_system monoclinic
_space_group_IT_number 14
_space_group_name_Hall '-P 2ybc'
_space_group_name_H-M_alt 'P 1 21/c 1'
_symmetry_space_group_name_Hall '-P 2ybc'
_symmetry_space_group_name_H-M 'P 1 21/c 1'
_atom_sites_solution_hydrogens geom
_cell_angle_alpha 90
_cell_angle_beta 99.765(5)
_cell_angle_gamma 90
_cell_formula_units_Z 4
_cell_length_a 13.3937(8)
_cell_length_b 8.9106(4)
_cell_length_c 13.3940(7)
_cell_measurement_reflns_used 3922
_cell_measurement_temperature 293(2)
_cell_measurement_theta_max 71.1700
_cell_measurement_theta_min 3.3530
_cell_volume 1575.36(15)
_computing_cell_refinement
;
CrysAlis PRO (Rigaku Oxford Diffraction, 2015)
;
_computing_data_collection
;
CrysAlis PRO (Rigaku Oxford Diffraction, 2015)
;
_computing_data_reduction
;
CrysAlis PRO (Rigaku Oxford Diffraction, 2015)
;
_computing_molecular_graphics
;
<i>OLEX2</i> (Dolomanov <i>et al.</i>,  2009)
;
_computing_publication_material
;
<i>OLEX2</i> (Dolomanov <i>et al.</i>,  2009)
;
_computing_structure_refinement
;
SHELXL2014 (Sheldrick, 2015b)
;
_computing_structure_solution
;
SHELXT (Sheldrick, 2015a)
;
_diffrn_ambient_temperature 293(2)
_diffrn_detector_area_resol_mean 16.0416
_diffrn_measured_fraction_theta_full 0.999
_diffrn_measured_fraction_theta_max 0.983
_diffrn_measurement_device 'four-circle diffractometer'
_diffrn_measurement_device_type 'Rigaku Oxford Diffraction'
_diffrn_measurement_method '\w scans'
_diffrn_radiation_monochromator graphite
_diffrn_radiation_type CuK\a
_diffrn_radiation_wavelength 1.54184
_diffrn_reflns_av_R_equivalents 0.0370
_diffrn_reflns_limit_h_max 16
_diffrn_reflns_limit_h_min -15
_diffrn_reflns_limit_k_max 10
_diffrn_reflns_limit_k_min -7
_diffrn_reflns_limit_l_max 16
_diffrn_reflns_limit_l_min -16
_diffrn_reflns_number 10186
_diffrn_reflns_theta_full 67.684
_diffrn_reflns_theta_max 71.733
_diffrn_reflns_theta_min 3.348
_exptl_absorpt_coefficient_mu 3.380
_exptl_absorpt_correction_T_max 1.00000
_exptl_absorpt_correction_T_min 0.48047
_exptl_absorpt_correction_type multi-scan
_exptl_absorpt_process_details
;
(CrysAlis PRO; Rigaku Oxford Diffraction, 2015)
;
_exptl_crystal_colour yellow
_exptl_crystal_density_diffrn 1.374
_exptl_crystal_description prism
_exptl_crystal_F_000 672
_exptl_crystal_size_max 0.24
_exptl_crystal_size_mid 0.18
_exptl_crystal_size_min 0.12
_refine_diff_density_max 0.315
_refine_diff_density_min -0.287
_refine_ls_extinction_method none
_refine_ls_goodness_of_fit_ref 1.025
_refine_ls_hydrogen_treatment constr
_refine_ls_matrix_type full
_refine_ls_number_parameters 199
_refine_ls_number_reflns 3031
_refine_ls_number_restraints 0
_refine_ls_restrained_S_all 1.025
_refine_ls_R_factor_all 0.0579
_refine_ls_R_factor_gt 0.0488
_refine_ls_shift/su_max 0.000
_refine_ls_shift/su_mean 0.000
_refine_ls_structure_factor_coef Fsqd
_refine_ls_weighting_details 'w=1/[\s^2^(Fo^2^)+(0.0723P)^2^+0.4736P] where P=(Fo^2^+2Fc^2^)/3'
_refine_ls_weighting_scheme calc
_refine_ls_wR_factor_gt 0.1303
_refine_ls_wR_factor_ref 0.1376
_reflns_number_gt 2559
_reflns_number_total 3031
_reflns_threshold_expression 'I > 2\s(I)'
_cod_data_source_file sj4119sup1.cif
_cod_data_source_block I
_cod_database_code 1546715
_shelx_space_group_comment
;
The symmetry employed for this shelxl refinement is uniquely defined
by the following loop, which should always be used as a source of
symmetry information in preference to the above space-group names.
They are only intended as comments.
;
_shelxl_version_number 2014/6

loop_
_space_group_symop_operation_xyz
'x, y, z'
'-x, y+1/2, -z+1/2'
'-x, -y, -z'
'x, -y-1/2, z-1/2'

loop_
_atom_site_type_symbol
_atom_site_label
_atom_site_fract_x
_atom_site_fract_y
_atom_site_fract_z
_atom_site_U_iso_or_equiv
_atom_site_adp_type
_atom_site_calc_flag
_atom_site_occupancy
Cl Cl1 0.42965(6) 0.52359(13) 0.25072(7) 0.0975(3) Uani d 1
S S1 0.77650(5) 0.76330(7) 0.34112(4) 0.0610(2) Uani d 1
O O1 0.78762(15) 0.34054(17) 0.26884(13) 0.0621(5) Uani d 1
N N1 0.86271(13) 0.53717(19) 0.20648(13) 0.0432(4) Uani d 1
C C1 0.79562(16) 0.4761(2) 0.26214(15) 0.0447(5) Uani d 1
C C2 0.73317(17) 0.5795(2) 0.31387(15) 0.0475(5) Uani d 1
C C3 0.82700(15) 0.8022(2) 0.23221(15) 0.0435(4) Uani d 1
C C4 0.83237(19) 0.9512(3) 0.2039(2) 0.0568(6) Uani d 1
H H4 0.8051 1.0256 0.2399 0.068 Uiso calc 1
C C5 0.8780(2) 0.9898(3) 0.1227(2) 0.0715(8) Uani d 1
H H5 0.8823 1.0900 0.1044 0.086 Uiso calc 1
C C6 0.9169(3) 0.8799(3) 0.0693(2) 0.0763(9) Uani d 1
H H6 0.9479 0.9058 0.0147 0.092 Uiso calc 1
C C7 0.9106(2) 0.7318(3) 0.0955(2) 0.0603(6) Uani d 1
H H7 0.9364 0.6584 0.0575 0.072 Uiso calc 1
C C8 0.86627(15) 0.6896(2) 0.17806(15) 0.0415(4) Uani d 1
C C9 0.64950(19) 0.5274(3) 0.34302(17) 0.0555(5) Uani d 1
H H9 0.6326 0.4276 0.3283 0.067 Uiso calc 1
C C10 0.58172(19) 0.6140(3) 0.39636(18) 0.0563(6) Uani d 1
C C11 0.4785(2) 0.6218(3) 0.3599(2) 0.0633(6) Uani d 1
C C12 0.4138(2) 0.7054(4) 0.4076(3) 0.0773(8) Uani d 1
H H12 0.3451 0.7098 0.3812 0.093 Uiso calc 1
C C13 0.4521(3) 0.7823(4) 0.4946(3) 0.0824(9) Uani d 1
H H13 0.4090 0.8391 0.5273 0.099 Uiso calc 1
C C14 0.5533(3) 0.7758(4) 0.5334(2) 0.0815(9) Uani d 1
H H14 0.5789 0.8271 0.5926 0.098 Uiso calc 1
C C15 0.6173(2) 0.6930(4) 0.4845(2) 0.0707(7) Uani d 1
H H15 0.6861 0.6900 0.5113 0.085 Uiso calc 1
C C16 0.92210(18) 0.4284(3) 0.15800(18) 0.0537(5) Uani d 1
H H16A 0.9874 0.4722 0.1533 0.064 Uiso calc 1
H H16B 0.9341 0.3399 0.2005 0.064 Uiso calc 1
C C17 0.87254(19) 0.3833(2) 0.05696(18) 0.0535(5) Uani d 1
C C18 0.8334(2) 0.3439(3) -0.0242(2) 0.0689(7) Uani d 1
H H18 0.8025 0.3128 -0.0883 0.083 Uiso calc 1

loop_
_atom_site_aniso_label
_atom_site_aniso_U_11
_atom_site_aniso_U_22
_atom_site_aniso_U_33
_atom_site_aniso_U_12
_atom_site_aniso_U_13
_atom_site_aniso_U_23
Cl1 0.0702(5) 0.1452(9) 0.0770(5) -0.0216(5) 0.0127(4) -0.0267(5)
S1 0.0887(5) 0.0493(4) 0.0499(3) -0.0049(3) 0.0256(3) -0.0109(2)
O1 0.0877(12) 0.0381(9) 0.0631(10) 0.0014(7) 0.0204(9) 0.0090(7)
N1 0.0483(9) 0.0386(9) 0.0429(9) 0.0043(7) 0.0087(7) -0.0007(7)
C1 0.0551(12) 0.0402(11) 0.0380(9) 0.0020(8) 0.0053(8) 0.0035(8)
C2 0.0568(12) 0.0504(12) 0.0358(9) 0.0017(9) 0.0096(8) 0.0036(8)
C3 0.0462(10) 0.0394(10) 0.0440(10) -0.0017(8) 0.0047(8) -0.0015(8)
C4 0.0645(14) 0.0392(11) 0.0653(14) -0.0018(10) 0.0071(11) -0.0022(10)
C5 0.092(2) 0.0446(13) 0.0768(17) -0.0206(13) 0.0122(15) 0.0107(12)
C6 0.103(2) 0.0625(16) 0.0707(17) -0.0347(15) 0.0358(16) -0.0021(13)
C7 0.0701(15) 0.0547(14) 0.0624(14) -0.0176(11) 0.0296(12) -0.0089(11)
C8 0.0419(10) 0.0409(10) 0.0411(9) -0.0041(8) 0.0049(8) -0.0012(8)
C9 0.0640(14) 0.0562(13) 0.0488(12) -0.0022(10) 0.0162(10) 0.0012(10)
C10 0.0605(13) 0.0621(14) 0.0497(12) -0.0031(11) 0.0191(10) 0.0042(10)
C11 0.0627(14) 0.0744(17) 0.0567(13) -0.0089(12) 0.0214(11) 0.0065(12)
C12 0.0582(15) 0.097(2) 0.0812(19) 0.0009(14) 0.0240(14) 0.0061(16)
C13 0.081(2) 0.092(2) 0.082(2) 0.0075(17) 0.0384(17) -0.0062(17)
C14 0.086(2) 0.098(2) 0.0651(17) -0.0004(17) 0.0264(15) -0.0181(15)
C15 0.0638(15) 0.094(2) 0.0554(14) 0.0017(14) 0.0125(12) -0.0096(13)
C16 0.0530(12) 0.0488(12) 0.0595(13) 0.0125(9) 0.0098(10) -0.0043(10)
C17 0.0679(14) 0.0395(11) 0.0581(13) 0.0045(9) 0.0253(11) -0.0025(9)
C18 0.099(2) 0.0580(15) 0.0535(14) -0.0054(14) 0.0238(14) -0.0074(11)

loop_
_atom_type_symbol
_atom_type_description
_atom_type_scat_dispersion_real
_atom_type_scat_dispersion_imag
_atom_type_scat_source
C C 0.0181 0.0091 'International Tables Vol C Tables 4.2.6.8 and 6.1.1.4'
H H 0.0000 0.0000 'International Tables Vol C Tables 4.2.6.8 and 6.1.1.4'
Cl Cl 0.3639 0.7018 'International Tables Vol C Tables 4.2.6.8 and 6.1.1.4'
N N 0.0311 0.0180 'International Tables Vol C Tables 4.2.6.8 and 6.1.1.4'
O O 0.0492 0.0322 'International Tables Vol C Tables 4.2.6.8 and 6.1.1.4'
S S 0.3331 0.5567 'International Tables Vol C Tables 4.2.6.8 and 6.1.1.4'

loop_
_geom_angle_atom_site_label_1
_geom_angle_atom_site_label_2
_geom_angle_atom_site_label_3
_geom_angle
C3 S1 C2 99.97(10)
C1 N1 C8 125.59(17)
C1 N1 C16 115.49(18)
C8 N1 C16 117.93(17)
O1 C1 N1 120.5(2)
O1 C1 C2 121.0(2)
N1 C1 C2 118.49(18)
C1 C2 S1 118.78(16)
C9 C2 S1 121.98(18)
C9 C2 C1 119.1(2)
C4 C3 S1 117.71(17)
C4 C3 C8 120.4(2)
C8 C3 S1 121.80(16)
C3 C4 H4 119.8
C5 C4 C3 120.4(2)
C5 C4 H4 119.8
C4 C5 H5 120.2
C6 C5 C4 119.6(2)
C6 C5 H5 120.2
C5 C6 H6 119.6
C5 C6 C7 120.7(3)
C7 C6 H6 119.6
C6 C7 H7 119.5
C6 C7 C8 121.0(2)
C8 C7 H7 119.5
C3 C8 N1 121.27(18)
C3 C8 C7 118.0(2)
C7 C8 N1 120.7(2)
C2 C9 H9 117.3
C2 C9 C10 125.5(2)
C10 C9 H9 117.3
C11 C10 C9 121.1(2)
C11 C10 C15 116.9(2)
C15 C10 C9 122.0(2)
C10 C11 Cl1 118.8(2)
C12 C11 Cl1 119.1(2)
C12 C11 C10 122.0(3)
C11 C12 H12 120.3
C13 C12 C11 119.3(3)
C13 C12 H12 120.3
C12 C13 H13 119.9
C14 C13 C12 120.2(3)
C14 C13 H13 119.9
C13 C14 H14 120.0
C13 C14 C15 120.0(3)
C15 C14 H14 120.0
C10 C15 H15 119.2
C14 C15 C10 121.6(3)
C14 C15 H15 119.2
N1 C16 H16A 108.9
N1 C16 H16B 108.9
H16A C16 H16B 107.7
C17 C16 N1 113.30(19)
C17 C16 H16A 108.9
C17 C16 H16B 108.9
C18 C17 C16 178.6(3)
C17 C18 H18 180.0

loop_
_geom_bond_atom_site_label_1
_geom_bond_atom_site_label_2
_geom_bond_distance
Cl1 C11 1.734(3)
S1 C2 1.755(2)
S1 C3 1.744(2)
O1 C1 1.217(3)
N1 C1 1.374(3)
N1 C8 1.414(3)
N1 C16 1.473(3)
C1 C2 1.492(3)
C2 C9 1.331(3)
C3 C4 1.386(3)
C3 C8 1.392(3)
C4 H4 0.9300
C4 C5 1.378(4)
C5 H5 0.9300
C5 C6 1.367(4)
C6 H6 0.9300
C6 C7 1.372(4)
C7 H7 0.9300
C7 C8 1.393(3)
C9 H9 0.9300
C9 C10 1.467(3)
C10 C11 1.388(4)
C10 C15 1.388(4)
C11 C12 1.379(4)
C12 H12 0.9300
C12 C13 1.374(5)
C13 H13 0.9300
C13 C14 1.369(5)
C14 H14 0.9300
C14 C15 1.377(4)
C15 H15 0.9300
C16 H16A 0.9700
C16 H16B 0.9700
C16 C17 1.459(3)
C17 C18 1.177(4)
C18 H18 0.9300

loop_
_geom_hbond_atom_site_label_D
_geom_hbond_atom_site_label_H
_geom_hbond_atom_site_label_A
_geom_hbond_site_symmetry_A
_geom_hbond_distance_DH
_geom_hbond_distance_HA
_geom_hbond_distance_DA
_geom_hbond_angle_DHA
C12 H12 O1 2_655 0.93 2.71 3.486(4) 141.6
C18 H18 O1 4_565 0.93 2.33 3.191(3) 153.5

loop_
_geom_torsion_atom_site_label_1
_geom_torsion_atom_site_label_2
_geom_torsion_atom_site_label_3
_geom_torsion_atom_site_label_4
_geom_torsion
Cl1 C11 C12 C13 179.5(3)
S1 C2 C9 C10 2.5(3)
S1 C3 C4 C5 175.4(2)
S1 C3 C8 N1 2.9(3)
S1 C3 C8 C7 -176.23(18)
O1 C1 C2 S1 157.24(18)
O1 C1 C2 C9 -19.0(3)
N1 C1 C2 S1 -22.8(2)
N1 C1 C2 C9 161.0(2)
C1 N1 C8 C3 23.2(3)
C1 N1 C8 C7 -157.7(2)
C1 N1 C16 C17 89.1(2)
C1 C2 C9 C10 178.7(2)
C2 S1 C3 C4 154.52(19)
C2 S1 C3 C8 -29.14(19)
C2 C9 C10 C11 126.8(3)
C2 C9 C10 C15 -52.6(4)
C3 S1 C2 C1 38.40(18)
C3 S1 C2 C9 -145.5(2)
C3 C4 C5 C6 0.8(4)
C4 C3 C8 N1 179.2(2)
C4 C3 C8 C7 0.0(3)
C4 C5 C6 C7 0.2(5)
C5 C6 C7 C8 -1.2(5)
C6 C7 C8 N1 -178.1(3)
C6 C7 C8 C3 1.1(4)
C8 N1 C1 O1 168.0(2)
C8 N1 C1 C2 -12.0(3)
C8 N1 C16 C17 -80.1(3)
C8 C3 C4 C5 -1.0(4)
C9 C10 C11 Cl1 1.3(3)
C9 C10 C11 C12 -178.4(3)
C9 C10 C15 C14 179.1(3)
C10 C11 C12 C13 -0.8(5)
C11 C10 C15 C14 -0.3(4)
C11 C12 C13 C14 0.0(5)
C12 C13 C14 C15 0.6(5)
C13 C14 C15 C10 -0.5(5)
C15 C10 C11 Cl1 -179.3(2)
C15 C10 C11 C12 0.9(4)
C16 N1 C1 O1 -0.3(3)
C16 N1 C1 C2 179.71(18)
C16 N1 C8 C3 -168.79(19)
C16 N1 C8 C7 10.4(3)

_cod_database_fobs_code 1546715
